data_7712689
loop_
_publ_author_name
'Nau, Moritz'
'Casper, Larissa Alina'
'Haug, Gernot'
'Linseis, Michael'
'Demeshko, Serhiy'
'Winter, Rainer R.F.'

_publ_section_title
;
 Linker Permethylation as a Means to Foster Valence Tautomerism and Thwart
 Dimerization in Ferrocenyl-Triarylmethylium Cations
;
_journal_name_full 'Dalton Transactions'
_journal_paper_doi 10.1039/D3DT00857F
_journal_year 2023
_chemical_formula_moiety '2(C35 H27 F6 Fe S), 2(C32 H12 B F24)'
_chemical_formula_sum 'C67 H39 B F30 Fe S'
_chemical_formula_weight 1512.70
_chemical_properties_physical Air-sensitive,Moisture-sensitive,Oxygen-sensitive,Light-sensitive
_space_group_crystal_system triclinic
_space_group_IT_number 2
_space_group_name_Hall '-P 1'
_space_group_name_H-M_alt 'P -1'
_atom_sites_solution_hydrogens geom
_atom_sites_solution_primary dual
_audit_creation_date 2023-02-07
_audit_creation_method
;
Olex2 1.5
(compiled 2022.04.07 svn.rca3783a0 for OlexSys, GUI svn.r6498)
;
_audit_update_record
;
2023-02-08 deposited with the CCDC.	2023-03-28 downloaded from the CCDC.
;
_cell_angle_alpha 80.916(2)
_cell_angle_beta 75.471(2)
_cell_angle_gamma 85.239(2)
_cell_formula_units_Z 2
_cell_length_a 11.9778(3)
_cell_length_b 12.5044(3)
_cell_length_c 21.1080(6)
_cell_measurement_reflns_used 22097
_cell_measurement_temperature 100
_cell_measurement_theta_max 28.10
_cell_measurement_theta_min 2.64
_cell_volume 3018.86(14)
_computing_cell_refinement 'X-Area Recipe 1.33.0.0 (STOE, 2015)'
_computing_data_collection 'X-Area WinXpose 2.0.22.0 (STOE, 2016)'
_computing_data_reduction
;
X-Area Integrate 1.74.2.0 (STOE, 2018)
X-Area LANA 1.75.3.0 (STOE, 2018)
;
_computing_molecular_graphics 'Olex2 1.5 (Dolomanov et al., 2009)'
_computing_publication_material 'Olex2 1.5 (Dolomanov et al., 2009)'
_computing_structure_refinement 'SHELXL 2019/2 (Sheldrick, 2015)'
_computing_structure_solution 'SHELXT  (Sheldrick, 2015)'
_diffrn_ambient_temperature 100
_diffrn_detector 'image plate (34 cm diameter)'
_diffrn_detector_area_resol_mean 6.67
_diffrn_detector_type 'STOE Imaging Plate'
_diffrn_measured_fraction_theta_full 0.998
_diffrn_measured_fraction_theta_max 0.991
_diffrn_measurement_details '261 frames, detector distance = 100 mm'
_diffrn_measurement_device '2-circle diffractometer'
_diffrn_measurement_device_type 'STOE IPDS 2T'
_diffrn_measurement_method 'rotation method, \w scans'
_diffrn_radiation_collimation '0.5 mm diameter, monocapillary'
_diffrn_radiation_monochromator 'plane graphite'
_diffrn_radiation_polarisn_norm 0
_diffrn_radiation_probe x-ray
_diffrn_radiation_type MoK\a
_diffrn_radiation_wavelength 0.71073
_diffrn_reflns_av_R_equivalents 0.0287
_diffrn_reflns_av_unetI/netI 0.0432
_diffrn_reflns_Laue_measured_fraction_full 0.998
_diffrn_reflns_Laue_measured_fraction_max 0.991
_diffrn_reflns_limit_h_max 15
_diffrn_reflns_limit_h_min -15
_diffrn_reflns_limit_k_max 14
_diffrn_reflns_limit_k_min -16
_diffrn_reflns_limit_l_max 27
_diffrn_reflns_limit_l_min -27
_diffrn_reflns_number 31264
_diffrn_reflns_point_group_measured_fraction_full 0.998
_diffrn_reflns_point_group_measured_fraction_max 0.991
_diffrn_reflns_theta_full 25.242
_diffrn_reflns_theta_max 27.557
_diffrn_reflns_theta_min 2.591
_diffrn_source 'Sealed Mo X-ray tube, 12 x 0.4 mm long-fine focus'
_diffrn_source_current 40
_diffrn_source_power 2.000
_diffrn_source_voltage 50
_exptl_absorpt_coefficient_mu 0.422
_exptl_absorpt_correction_T_max 0.9684
_exptl_absorpt_correction_T_min 0.7485
_exptl_absorpt_correction_type multi-scan
_exptl_absorpt_process_details
;
STOE LANA, absorption correction by scaling of reflection intensities.
J. Koziskova, F. Hahn, J. Richter, J. Kozisek, "Comparison of different
absorption corrections on the model structure of tetrakis(\m~2~-acetato)-
diaqua-di-copper(II)", Acta Chimica Slovaca, vol. 9, no. 2, 2016, pp. 136 - 140.
Afterwards a spherical absorption correction was performed within STOE LANA.
;
_exptl_crystal_colour orange
_exptl_crystal_colour_primary orange
_exptl_crystal_density_diffrn 1.664
_exptl_crystal_density_method 'not measured'
_exptl_crystal_description fragment
_exptl_crystal_F_000 1516
_exptl_crystal_preparation 'Magnetic properties'
_exptl_crystal_recrystallization_method 'Re-crystallisation from solvent: CH2Cl2'
_exptl_crystal_size_max 0.01
_exptl_crystal_size_mid 0.005
_exptl_crystal_size_min 0.005
_refine_diff_density_max 0.729
_refine_diff_density_min -0.750
_refine_diff_density_rms 0.089
_refine_ls_extinction_coef 0.0032(4)
_refine_ls_extinction_expression Fc^*^=kFc[1+0.001xFc^2^\l^3^/sin(2\q)]^-1/4^
_refine_ls_extinction_method 'SHELXL-2019/2 (Sheldrick 2019)'
_refine_ls_goodness_of_fit_ref 1.089
_refine_ls_hydrogen_treatment constr
_refine_ls_matrix_type full
_refine_ls_number_parameters 906
_refine_ls_number_reflns 13839
_refine_ls_number_restraints 0
_refine_ls_restrained_S_all 1.089
_refine_ls_R_factor_all 0.0814
_refine_ls_R_factor_gt 0.0461
_refine_ls_shift/su_max 0.001
_refine_ls_shift/su_mean 0.000
_refine_ls_structure_factor_coef Fsqd
_refine_ls_weighting_details 'w=1/[\s^2^(Fo^2^)+(0.0592P)^2^+2.9470P] where P=(Fo^2^+2Fc^2^)/3'
_refine_ls_weighting_scheme calc
_refine_ls_wR_factor_gt 0.1094
_refine_ls_wR_factor_ref 0.1394
_reflns_Friedel_coverage 0.000
_reflns_number_gt 9350
_reflns_number_total 13839
_reflns_threshold_expression 'I > 2\s(I)'
_cod_data_source_file d3dt00857f2.cif
_cod_data_source_block lc73
_cod_database_code 7712689
_shelx_shelxl_version_number 2019/2
_shelx_space_group_comment
;
The symmetry employed for this shelxl refinement is uniquely defined
by the following loop, which should always be used as a source of
symmetry information in preference to the above space-group names.
They are only intended as comments.
;
_shelx_estimated_absorpt_t_max 0.998
_shelx_estimated_absorpt_t_min 0.996
_olex2_refinement_description
;
1. Fixed Uiso
 At 1.2 times of:
  All C(H) groups
 At 1.5 times of:
  All C(H,H,H) groups
2.a Aromatic/amide H refined with riding coordinates:
 C33(H33), C34(H34), C36(H36), C37(H37), C38(H38), C39(H39), C40(H40),
 C41(H41), C42(H42), C43(H43), C44(H44), C58(H58), C59(H59), C62(H62), C65(H65),
  C2(H2), C4(H4), C6(H6), C10(H10), C12(H12), C14(H14), C18(H18), C20(H20),
 C22(H22), C26(H26), C28(H28), C30(H30)
2.b Idealised Me refined as rotating group:
 C48(H48A,H48B,H48C), C50(H50A,H50B,H50C), C53(H53A,H53B,H53C), C55(H55A,H55B,
 H55C)
;
_olex2_submission_special_instructions 'No special instructions were received'

loop_
_space_group_symop_operation_xyz
'x, y, z'
'-x, -y, -z'

loop_
_atom_site_label
_atom_site_type_symbol
_atom_site_fract_x
_atom_site_fract_y
_atom_site_fract_z
_atom_site_U_iso_or_equiv
_atom_site_adp_type
_atom_site_occupancy
_atom_site_site_symmetry_order
_atom_site_calc_flag
_atom_site_refinement_flags_posn
_atom_site_refinement_flags_adp
_atom_site_refinement_flags_occupancy
_atom_site_disorder_assembly
_atom_site_disorder_group
Fe1 Fe 1.16649(3) 0.14901(3) 0.92870(2) 0.02470(11) Uani 1 1 d . . . . .
S1 S 0.67419(6) 0.79993(6) 0.73009(4) 0.02727(16) Uani 1 1 d . . . . .
F1 F 0.37513(18) 0.77754(19) 0.99322(11) 0.0610(6) Uani 1 1 d . . . . .
F2 F 0.33806(16) 0.61584(16) 0.98460(10) 0.0472(5) Uani 1 1 d . . . . .
F3 F 0.30352(16) 0.75032(16) 0.91468(10) 0.0465(5) Uani 1 1 d . . . . .
F4 F 1.11965(15) 0.86575(15) 0.52380(10) 0.0418(5) Uani 1 1 d . . . . .
F5 F 0.95042(16) 0.90358(15) 0.50729(9) 0.0396(4) Uani 1 1 d . . . . .
F6 F 1.03657(19) 0.75103(15) 0.48780(9) 0.0490(5) Uani 1 1 d . . . . .
C33 C 1.0335(2) 0.6942(2) 0.62976(14) 0.0275(6) Uani 1 1 d . . . . .
H33 H 1.108651 0.672811 0.606486 0.033 Uiso 1 1 calc R U . . .
C34 C 0.9896(2) 0.6470(2) 0.69278(14) 0.0261(6) Uani 1 1 d . . . . .
H34 H 1.034649 0.592411 0.713023 0.031 Uiso 1 1 calc R U . . .
C35 C 0.8775(2) 0.6776(2) 0.72916(14) 0.0233(5) Uani 1 1 d . . . . .
C36 C 1.1574(3) 0.0943(2) 0.84357(15) 0.0337(7) Uani 1 1 d . . . . .
H36 H 1.123027 0.132147 0.810020 0.040 Uiso 1 1 calc R U . . .
C37 C 1.2737(3) 0.0985(2) 0.84633(15) 0.0335(7) Uani 1 1 d . . . . .
H37 H 1.331236 0.140095 0.815191 0.040 Uiso 1 1 calc R U . . .
C38 C 1.2891(3) 0.0292(2) 0.90403(15) 0.0319(6) Uani 1 1 d . . . . .
H38 H 1.358976 0.015698 0.918064 0.038 Uiso 1 1 calc R U . . .
C39 C 1.1817(3) -0.0162(2) 0.93687(16) 0.0319(6) Uani 1 1 d . . . . .
H39 H 1.166862 -0.065204 0.976986 0.038 Uiso 1 1 calc R U . . .
C40 C 1.1013(3) 0.0237(2) 0.89982(15) 0.0302(6) Uani 1 1 d . . . . .
H40 H 1.022376 0.006379 0.910607 0.036 Uiso 1 1 calc R U . . .
C41 C 1.2098(3) 0.3024(2) 0.92947(15) 0.0298(6) Uani 1 1 d . . . . .
H41 H 1.262915 0.343085 0.894733 0.036 Uiso 1 1 calc R U . . .
C42 C 1.2383(3) 0.2308(2) 0.98293(15) 0.0332(7) Uani 1 1 d . . . . .
H42 H 1.313229 0.216557 0.990750 0.040 Uiso 1 1 calc R U . . .
C43 C 1.1353(3) 0.1844(2) 1.02259(15) 0.0312(6) Uani 1 1 d . . . . .
H43 H 1.128940 0.133126 1.061544 0.037 Uiso 1 1 calc R U . . .
C44 C 1.0430(3) 0.2282(2) 0.99363(14) 0.0272(6) Uani 1 1 d . . . . .
H44 H 0.964404 0.210245 1.009741 0.033 Uiso 1 1 calc R U . . .
C45 C 1.0880(2) 0.3030(2) 0.93669(14) 0.0234(5) Uani 1 1 d . . . . .
C46 C 1.0217(2) 0.3836(2) 0.89776(13) 0.0227(5) Uani 1 1 d . . . . .
C47 C 1.0454(2) 0.4942(2) 0.89223(13) 0.0240(6) Uani 1 1 d . . . . .
C48 C 1.1213(2) 0.5312(2) 0.93157(14) 0.0277(6) Uani 1 1 d . . . . .
H48A H 1.197292 0.547959 0.902407 0.042 Uiso 1 1 calc R U . . .
H48B H 1.130293 0.473434 0.967366 0.042 Uiso 1 1 calc R U . . .
H48C H 1.085450 0.596229 0.950338 0.042 Uiso 1 1 calc R U . . .
C49 C 0.9922(2) 0.5734(2) 0.85390(13) 0.0248(6) Uani 1 1 d . . . . .
C50 C 1.0251(3) 0.6904(2) 0.84269(15) 0.0299(6) Uani 1 1 d . . . . .
H50A H 0.976904 0.734809 0.816389 0.045 Uiso 1 1 calc R U . . .
H50B H 1.106521 0.695709 0.819014 0.045 Uiso 1 1 calc R U . . .
H50C H 1.013250 0.716477 0.885414 0.045 Uiso 1 1 calc R U . . .
C51 C 0.9069(2) 0.5429(2) 0.82632(13) 0.0237(5) Uani 1 1 d . . . . .
C52 C 0.8774(2) 0.4350(2) 0.83383(14) 0.0256(6) Uani 1 1 d . . . . .
C53 C 0.7870(3) 0.4022(2) 0.80307(16) 0.0332(7) Uani 1 1 d . . . . .
H53A H 0.721199 0.374226 0.838020 0.050 Uiso 1 1 calc R U . . .
H53B H 0.819979 0.345723 0.775555 0.050 Uiso 1 1 calc R U . . .
H53C H 0.761062 0.465362 0.775650 0.050 Uiso 1 1 calc R U . . .
C54 C 0.9362(2) 0.3548(2) 0.86974(14) 0.0248(6) Uani 1 1 d . . . . .
C55 C 0.9003(3) 0.2397(2) 0.87779(15) 0.0284(6) Uani 1 1 d . . . . .
H55A H 0.818781 0.235268 0.901427 0.043 Uiso 1 1 calc R U . . .
H55B H 0.947649 0.191750 0.903050 0.043 Uiso 1 1 calc R U . . .
H55C H 0.911021 0.217301 0.834131 0.043 Uiso 1 1 calc R U . . .
C56 C 0.8349(2) 0.6286(2) 0.79497(14) 0.0254(6) Uani 1 1 d . . . . .
C57 C 0.7238(2) 0.6555(2) 0.83357(14) 0.0246(6) Uani 1 1 d . . . . .
C58 C 0.6885(3) 0.6075(2) 0.90075(14) 0.0295(6) Uani 1 1 d . . . . .
H58 H 0.741565 0.561392 0.920327 0.035 Uiso 1 1 calc R U . . .
C59 C 0.5793(3) 0.6267(2) 0.93755(16) 0.0336(7) Uani 1 1 d . . . . .
H59 H 0.557385 0.594910 0.982563 0.040 Uiso 1 1 calc R U . . .
C60 C 0.4991(2) 0.6937(2) 0.90879(15) 0.0300(6) Uani 1 1 d . . . . .
C61 C 0.3785(3) 0.7101(3) 0.95025(16) 0.0363(7) Uani 1 1 d . . . . .
C62 C 0.5297(2) 0.7456(2) 0.84561(15) 0.0283(6) Uani 1 1 d . . . . .
H62 H 0.475611 0.792537 0.827411 0.034 Uiso 1 1 calc R U . . .
C63 C 0.6435(2) 0.7284(2) 0.80747(15) 0.0272(6) Uani 1 1 d . . . . .
C64 C 0.8125(2) 0.7582(2) 0.69646(14) 0.0230(5) Uani 1 1 d . . . . .
C65 C 0.8586(2) 0.8071(2) 0.63128(14) 0.0253(6) Uani 1 1 d . . . . .
H65 H 0.814935 0.861546 0.609944 0.030 Uiso 1 1 calc R U . . .
C66 C 0.9674(2) 0.7748(2) 0.59904(14) 0.0259(6) Uani 1 1 d . . . . .
C67 C 1.0177(3) 0.8245(2) 0.52915(15) 0.0303(6) Uani 1 1 d . . . . .
F7 F 0.72839(16) -0.20059(15) 0.51844(9) 0.0401(4) Uani 1 1 d . . . . .
F8 F 0.73461(16) -0.04124(15) 0.46241(9) 0.0392(4) Uani 1 1 d . . . . .
F9 F 1.00890(16) -0.09541(14) 0.72509(10) 0.0448(5) Uani 1 1 d . . . . .
F10 F 0.36066(16) 0.55744(14) 0.81117(10) 0.0417(5) Uani 1 1 d . . . . .
F11 F 0.53915(16) 0.53647(15) 0.76167(10) 0.0440(5) Uani 1 1 d . . . . .
F12 F 0.47021(18) 0.43670(16) 0.85287(10) 0.0456(5) Uani 1 1 d . . . . .
F13 F 0.55974(16) 0.09332(17) 0.91627(9) 0.0456(5) Uani 1 1 d . . . . .
F14 F 0.89535(19) 0.57286(16) 0.53692(10) 0.0525(6) Uani 1 1 d . . . . .
F15 F 1.05570(16) 0.06844(17) 0.71790(11) 0.0497(5) Uani 1 1 d . . . . .
F16 F 0.79078(19) 0.55269(17) 0.63558(11) 0.0532(6) Uani 1 1 d . . . . .
F17 F 0.6060(2) -0.07490(16) 0.91260(10) 0.0550(6) Uani 1 1 d . . . . .
F18 F 0.15217(17) 0.44313(15) 0.65980(12) 0.0521(6) Uani 1 1 d . . . . .
F19 F 0.18192(17) 0.28432(19) 0.63477(11) 0.0570(6) Uani 1 1 d . . . . .
F20 F 0.93652(19) 0.44510(17) 0.60872(12) 0.0573(6) Uani 1 1 d . . . . .
F21 F 0.25865(18) -0.16595(19) 0.66625(12) 0.0589(6) Uani 1 1 d . . . . .
F22 F 0.09152(17) 0.3089(2) 0.73175(10) 0.0576(6) Uani 1 1 d . . . . .
F23 F 0.3658(2) -0.24643(19) 0.72491(14) 0.0720(8) Uani 1 1 d . . . . .
F24 F 0.2733(2) -0.0994(2) 0.74917(13) 0.0877(10) Uani 1 1 d . . . . .
F25 F 0.59597(15) 0.52094(13) 0.42399(8) 0.0330(4) Uani 1 1 d . . . . .
F26 F 0.59766(14) -0.14407(14) 0.46663(8) 0.0332(4) Uani 1 1 d . . . . .
F27 F 0.72354(15) 0.02902(14) 0.93150(8) 0.0357(4) Uani 1 1 d . . . . .
F28 F 0.50823(15) 0.37169(14) 0.44707(9) 0.0343(4) Uani 1 1 d . . . . .
F29 F 0.68148(16) 0.37757(15) 0.38651(8) 0.0377(4) Uani 1 1 d . . . . .
F30 F 1.01244(15) 0.01385(16) 0.63655(9) 0.0415(4) Uani 1 1 d . . . . .
C1 C 0.4845(2) 0.2478(2) 0.69781(13) 0.0227(5) Uani 1 1 d . . . . .
C2 C 0.5002(2) 0.3230(2) 0.73693(13) 0.0241(6) Uani 1 1 d . . . . .
H2 H 0.571148 0.320194 0.749669 0.029 Uiso 1 1 calc R U . . .
C3 C 0.4161(2) 0.4018(2) 0.75788(14) 0.0257(6) Uani 1 1 d . . . . .
C4 C 0.3104(2) 0.4068(2) 0.74218(14) 0.0261(6) Uani 1 1 d . . . . .
H4 H 0.251954 0.459285 0.757473 0.031 Uiso 1 1 calc R U . . .
C5 C 0.2918(2) 0.3331(2) 0.70341(13) 0.0236(5) Uani 1 1 d . . . . .
C6 C 0.3775(2) 0.2561(2) 0.68170(13) 0.0227(5) Uani 1 1 d . . . . .
H6 H 0.362884 0.207250 0.654851 0.027 Uiso 1 1 calc R U . . .
C7 C 0.1808(2) 0.3416(2) 0.68259(14) 0.0274(6) Uani 1 1 d . . . . .
C8 C 0.4453(3) 0.4827(2) 0.79535(15) 0.0312(6) Uani 1 1 d . . . . .
C9 C 0.5568(2) 0.0674(2) 0.63775(13) 0.0222(5) Uani 1 1 d . . . . .
C10 C 0.4635(2) 0.0076(2) 0.67592(13) 0.0226(5) Uani 1 1 d . . . . .
H10 H 0.418909 0.032034 0.715372 0.027 Uiso 1 1 calc R U . . .
C11 C 0.4341(2) -0.0863(2) 0.65801(14) 0.0260(6) Uani 1 1 d . . . . .
C12 C 0.4979(2) -0.1256(2) 0.60109(14) 0.0263(6) Uani 1 1 d . . . . .
H12 H 0.477373 -0.189477 0.588500 0.032 Uiso 1 1 calc R U . . .
C13 C 0.5928(2) -0.0687(2) 0.56304(13) 0.0232(5) Uani 1 1 d . . . . .
C14 C 0.6211(2) 0.0261(2) 0.58117(14) 0.0239(6) Uani 1 1 d . . . . .
H14 H 0.685974 0.063718 0.554308 0.029 Uiso 1 1 calc R U . . .
C15 C 0.6632(2) -0.1124(2) 0.50299(14) 0.0263(6) Uani 1 1 d . . . . .
C16 C 0.3333(3) -0.1476(2) 0.70002(16) 0.0343(7) Uani 1 1 d . . . . .
C17 C 0.6598(2) 0.2635(2) 0.60290(13) 0.0214(5) Uani 1 1 d . . . . .
C18 C 0.6219(2) 0.2924(2) 0.54444(13) 0.0232(5) Uani 1 1 d . . . . .
H18 H 0.570193 0.247066 0.534891 0.028 Uiso 1 1 calc R U . . .
C19 C 0.6570(2) 0.3843(2) 0.50023(13) 0.0229(5) Uani 1 1 d . . . . .
C20 C 0.7340(2) 0.4526(2) 0.51213(14) 0.0279(6) Uani 1 1 d . . . . .
H20 H 0.757840 0.516259 0.482212 0.033 Uiso 1 1 calc R U . . .
C21 C 0.7745(2) 0.4248(2) 0.56862(14) 0.0259(6) Uani 1 1 d . . . . .
C22 C 0.7384(2) 0.3318(2) 0.61276(14) 0.0236(5) Uani 1 1 d . . . . .
H22 H 0.768424 0.314347 0.650910 0.028 Uiso 1 1 calc R U . . .
C23 C 0.8493(3) 0.4978(2) 0.58657(16) 0.0339(7) Uani 1 1 d . . . . .
C24 C 0.6111(2) 0.4134(2) 0.44040(14) 0.0268(6) Uani 1 1 d . . . . .
C25 C 0.6756(2) 0.1228(2) 0.71252(14) 0.0228(5) Uani 1 1 d . . . . .
C26 C 0.6325(2) 0.0988(2) 0.78093(14) 0.0252(6) Uani 1 1 d . . . . .
H26 H 0.553965 0.117947 0.799531 0.030 Uiso 1 1 calc R U . . .
C27 C 0.6998(2) 0.0481(2) 0.82268(13) 0.0244(6) Uani 1 1 d . . . . .
C28 C 0.8145(2) 0.0176(2) 0.79718(14) 0.0264(6) Uani 1 1 d . . . . .
H28 H 0.860890 -0.017585 0.825500 0.032 Uiso 1 1 calc R U . . .
C29 C 0.8599(2) 0.0395(2) 0.72940(14) 0.0247(6) Uani 1 1 d . . . . .
C30 C 0.7922(2) 0.0912(2) 0.68798(14) 0.0234(5) Uani 1 1 d . . . . .
H30 H 0.825404 0.105537 0.641807 0.028 Uiso 1 1 calc R U . . .
C31 C 0.9836(2) 0.0078(2) 0.70193(15) 0.0275(6) Uani 1 1 d . . . . .
C32 C 0.6483(3) 0.0248(2) 0.89507(15) 0.0303(6) Uani 1 1 d . . . . .
B1 B 0.5948(3) 0.1737(2) 0.66230(15) 0.0229(6) Uani 1 1 d . . . . .

loop_
_atom_site_aniso_label
_atom_site_aniso_U_11
_atom_site_aniso_U_22
_atom_site_aniso_U_33
_atom_site_aniso_U_23
_atom_site_aniso_U_13
_atom_site_aniso_U_12
Fe1 0.0278(2) 0.0225(2) 0.0235(2) -0.00277(15) -0.00666(16) 0.00144(15)
S1 0.0253(3) 0.0250(3) 0.0305(4) -0.0037(3) -0.0069(3) 0.0043(3)
F1 0.0455(12) 0.0765(15) 0.0622(14) -0.0462(13) 0.0096(11) -0.0098(11)
F2 0.0325(10) 0.0428(11) 0.0560(13) 0.0059(9) 0.0022(9) -0.0079(8)
F3 0.0315(10) 0.0438(11) 0.0562(13) -0.0026(9) -0.0009(9) 0.0060(8)
F4 0.0295(9) 0.0449(11) 0.0463(11) 0.0044(9) -0.0047(8) -0.0106(8)
F5 0.0388(10) 0.0397(10) 0.0368(10) 0.0088(8) -0.0103(8) -0.0046(8)
F6 0.0740(14) 0.0368(10) 0.0302(10) -0.0092(8) 0.0042(10) -0.0121(10)
C33 0.0260(14) 0.0269(14) 0.0307(15) -0.0068(12) -0.0079(12) 0.0011(11)
C34 0.0258(14) 0.0245(13) 0.0286(15) -0.0056(11) -0.0081(12) 0.0026(11)
C35 0.0239(13) 0.0218(13) 0.0268(14) -0.0080(11) -0.0085(11) -0.0003(10)
C36 0.0474(18) 0.0289(15) 0.0265(15) -0.0098(12) -0.0113(14) 0.0080(13)
C37 0.0365(16) 0.0323(15) 0.0282(16) -0.0080(13) -0.0007(13) 0.0028(13)
C38 0.0378(16) 0.0260(14) 0.0304(16) -0.0048(12) -0.0085(13) 0.0092(12)
C39 0.0385(16) 0.0199(13) 0.0359(17) -0.0049(12) -0.0066(14) 0.0020(12)
C40 0.0315(15) 0.0269(14) 0.0374(17) -0.0096(12) -0.0155(13) 0.0013(12)
C41 0.0310(15) 0.0227(13) 0.0365(17) -0.0059(12) -0.0086(13) -0.0012(11)
C42 0.0396(17) 0.0271(14) 0.0355(17) -0.0097(13) -0.0129(14) 0.0052(13)
C43 0.0399(17) 0.0287(14) 0.0253(15) -0.0041(12) -0.0096(13) 0.0022(13)
C44 0.0338(15) 0.0232(13) 0.0247(14) -0.0031(11) -0.0084(12) 0.0009(11)
C45 0.0238(13) 0.0218(13) 0.0274(14) -0.0056(11) -0.0103(11) 0.0009(10)
C46 0.0235(13) 0.0225(13) 0.0211(13) -0.0006(10) -0.0059(11) 0.0006(10)
C47 0.0252(13) 0.0245(13) 0.0224(14) -0.0034(11) -0.0056(11) -0.0016(11)
C48 0.0292(14) 0.0268(14) 0.0292(15) -0.0044(12) -0.0108(12) -0.0008(11)
C49 0.0283(14) 0.0218(13) 0.0217(14) -0.0032(10) -0.0010(11) -0.0008(11)
C50 0.0362(16) 0.0246(14) 0.0307(16) -0.0052(12) -0.0111(13) -0.0006(12)
C51 0.0245(13) 0.0231(13) 0.0241(14) -0.0033(11) -0.0073(11) -0.0004(11)
C52 0.0258(13) 0.0252(13) 0.0262(14) -0.0060(11) -0.0058(11) 0.0000(11)
C53 0.0338(16) 0.0253(14) 0.0436(18) -0.0039(13) -0.0157(14) -0.0012(12)
C54 0.0242(13) 0.0224(13) 0.0265(14) -0.0030(11) -0.0047(11) 0.0008(11)
C55 0.0298(14) 0.0243(14) 0.0337(16) -0.0017(12) -0.0138(13) -0.0010(11)
C56 0.0283(14) 0.0220(13) 0.0276(15) -0.0087(11) -0.0068(12) -0.0003(11)
C57 0.0266(14) 0.0214(13) 0.0269(14) -0.0071(11) -0.0064(11) 0.0000(11)
C58 0.0334(15) 0.0263(14) 0.0284(15) -0.0039(12) -0.0072(13) 0.0001(12)
C59 0.0382(17) 0.0299(15) 0.0298(16) -0.0056(12) -0.0004(13) -0.0061(13)
C60 0.0272(14) 0.0271(14) 0.0360(17) -0.0119(12) -0.0023(13) -0.0052(12)
C61 0.0351(17) 0.0350(16) 0.0370(18) -0.0120(14) 0.0006(14) -0.0061(13)
C62 0.0260(14) 0.0221(13) 0.0378(17) -0.0102(12) -0.0070(12) 0.0018(11)
C63 0.0293(14) 0.0230(13) 0.0317(15) -0.0085(11) -0.0088(12) -0.0008(11)
C64 0.0226(13) 0.0193(12) 0.0294(15) -0.0063(11) -0.0093(11) -0.0002(10)
C65 0.0283(14) 0.0214(13) 0.0284(15) -0.0041(11) -0.0106(12) -0.0005(11)
C66 0.0304(14) 0.0222(13) 0.0271(15) -0.0061(11) -0.0080(12) -0.0041(11)
C67 0.0312(15) 0.0254(14) 0.0340(16) -0.0028(12) -0.0078(13) -0.0030(12)
F7 0.0424(10) 0.0409(10) 0.0400(11) -0.0174(8) -0.0160(9) 0.0210(8)
F8 0.0377(10) 0.0411(10) 0.0363(10) -0.0155(8) 0.0048(8) -0.0111(8)
F9 0.0347(10) 0.0324(10) 0.0578(13) 0.0071(9) -0.0055(9) 0.0099(8)
F10 0.0375(10) 0.0319(9) 0.0566(12) -0.0242(9) -0.0042(9) 0.0052(8)
F11 0.0387(10) 0.0375(10) 0.0548(12) -0.0203(9) 0.0030(9) -0.0131(8)
F12 0.0607(13) 0.0434(11) 0.0415(11) -0.0163(9) -0.0225(10) -0.0022(9)
F13 0.0404(10) 0.0660(13) 0.0277(10) -0.0072(9) -0.0080(8) 0.0138(9)
F14 0.0705(14) 0.0484(12) 0.0423(11) 0.0050(9) -0.0162(10) -0.0372(11)
F15 0.0309(10) 0.0570(12) 0.0705(14) -0.0290(11) -0.0159(10) -0.0067(9)
F16 0.0607(13) 0.0532(12) 0.0517(13) -0.0286(10) -0.0060(10) -0.0208(10)
F17 0.0884(16) 0.0460(11) 0.0316(10) 0.0022(9) -0.0108(11) -0.0340(11)
F18 0.0453(11) 0.0321(10) 0.0845(16) 0.0061(10) -0.0366(11) 0.0039(9)
F19 0.0427(11) 0.0766(15) 0.0680(15) -0.0441(12) -0.0309(11) 0.0234(11)
F20 0.0530(12) 0.0443(11) 0.0888(17) -0.0034(11) -0.0440(13) -0.0114(10)
F21 0.0388(11) 0.0742(15) 0.0650(15) -0.0067(12) -0.0094(11) -0.0265(11)
F22 0.0302(10) 0.0915(17) 0.0437(12) 0.0138(11) -0.0069(9) -0.0107(11)
F23 0.0531(13) 0.0527(14) 0.0933(19) 0.0347(13) -0.0101(13) -0.0144(11)
F24 0.0845(18) 0.0805(17) 0.0832(18) -0.0555(15) 0.0513(15) -0.0554(15)
F25 0.0449(10) 0.0213(8) 0.0328(9) 0.0020(7) -0.0144(8) 0.0024(7)
F26 0.0307(9) 0.0445(10) 0.0306(9) -0.0164(8) -0.0122(7) -0.0010(8)
F27 0.0415(10) 0.0420(10) 0.0280(9) -0.0031(8) -0.0179(8) -0.0003(8)
F28 0.0374(9) 0.0325(9) 0.0366(10) 0.0001(7) -0.0174(8) -0.0051(8)
F29 0.0442(10) 0.0445(10) 0.0251(9) -0.0117(8) -0.0098(8) 0.0110(8)
F30 0.0309(9) 0.0561(12) 0.0341(10) -0.0060(9) -0.0055(8) 0.0087(8)
C1 0.0281(14) 0.0167(12) 0.0217(13) 0.0006(10) -0.0048(11) -0.0009(10)
C2 0.0264(13) 0.0218(13) 0.0240(14) -0.0041(11) -0.0050(11) -0.0014(11)
C3 0.0296(14) 0.0200(13) 0.0263(14) -0.0031(11) -0.0043(12) -0.0023(11)
C4 0.0286(14) 0.0198(13) 0.0266(14) -0.0039(11) -0.0012(12) 0.0024(11)
C5 0.0247(13) 0.0205(12) 0.0244(14) -0.0007(10) -0.0060(11) 0.0019(10)
C6 0.0242(13) 0.0213(12) 0.0222(13) -0.0019(10) -0.0053(11) -0.0027(10)
C7 0.0267(14) 0.0243(13) 0.0282(15) -0.0010(11) -0.0046(12) 0.0036(11)
C8 0.0324(15) 0.0252(14) 0.0354(17) -0.0088(12) -0.0038(13) -0.0023(12)
C9 0.0245(13) 0.0200(12) 0.0224(13) -0.0017(10) -0.0084(11) 0.0027(10)
C10 0.0247(13) 0.0232(13) 0.0202(13) -0.0029(10) -0.0071(11) 0.0025(10)
C11 0.0239(13) 0.0242(13) 0.0307(15) -0.0039(11) -0.0077(12) -0.0014(11)
C12 0.0263(14) 0.0231(13) 0.0324(15) -0.0083(11) -0.0098(12) -0.0011(11)
C13 0.0250(13) 0.0210(12) 0.0245(14) -0.0045(10) -0.0081(11) 0.0024(10)
C14 0.0252(13) 0.0216(13) 0.0255(14) -0.0038(11) -0.0077(11) 0.0008(11)
C15 0.0253(14) 0.0275(14) 0.0297(15) -0.0085(12) -0.0109(12) -0.0001(11)
C16 0.0358(16) 0.0276(15) 0.0380(18) -0.0091(13) -0.0017(14) -0.0061(13)
C17 0.0230(13) 0.0195(12) 0.0220(13) -0.0048(10) -0.0058(11) 0.0020(10)
C18 0.0245(13) 0.0204(12) 0.0248(14) -0.0038(10) -0.0060(11) -0.0007(10)
C19 0.0258(13) 0.0190(12) 0.0234(14) -0.0026(10) -0.0066(11) 0.0024(10)
C20 0.0321(15) 0.0206(13) 0.0292(15) -0.0029(11) -0.0040(12) -0.0022(11)
C21 0.0291(14) 0.0250(13) 0.0255(14) -0.0050(11) -0.0089(12) -0.0019(11)
C22 0.0253(13) 0.0224(13) 0.0242(14) -0.0045(11) -0.0082(11) 0.0003(11)
C23 0.0393(17) 0.0303(15) 0.0339(17) -0.0022(13) -0.0110(14) -0.0096(13)
C24 0.0322(15) 0.0201(13) 0.0268(15) -0.0024(11) -0.0062(12) 0.0008(11)
C25 0.0264(13) 0.0164(12) 0.0264(14) -0.0038(10) -0.0071(11) -0.0017(10)
C26 0.0281(14) 0.0197(12) 0.0289(15) -0.0044(11) -0.0089(12) 0.0008(11)
C27 0.0324(14) 0.0204(12) 0.0227(14) -0.0025(10) -0.0104(12) -0.0035(11)
C28 0.0300(14) 0.0216(13) 0.0304(15) -0.0021(11) -0.0139(12) 0.0004(11)
C29 0.0253(13) 0.0190(12) 0.0316(15) -0.0046(11) -0.0094(12) -0.0008(10)
C30 0.0276(14) 0.0202(12) 0.0252(14) -0.0047(10) -0.0110(11) 0.0000(11)
C31 0.0264(14) 0.0278(14) 0.0324(16) -0.0036(12) -0.0149(12) -0.0017(11)
C32 0.0344(15) 0.0304(15) 0.0287(15) -0.0023(12) -0.0133(13) -0.0033(12)
B1 0.0288(15) 0.0198(14) 0.0201(15) -0.0027(11) -0.0059(12) -0.0002(12)

loop_
_atom_type_symbol
_atom_type_description
_atom_type_scat_dispersion_real
_atom_type_scat_dispersion_imag
_atom_type_scat_source
C C 0.0033 0.0016 'International Tables Vol C Tables 4.2.6.8 and 6.1.1.4'
H H 0.0000 0.0000 'International Tables Vol C Tables 4.2.6.8 and 6.1.1.4'
B B 0.0013 0.0007 'International Tables Vol C Tables 4.2.6.8 and 6.1.1.4'
F F 0.0171 0.0103 'International Tables Vol C Tables 4.2.6.8 and 6.1.1.4'
Fe Fe 0.3463 0.8444 'International Tables Vol C Tables 4.2.6.8 and 6.1.1.4'
S S 0.1246 0.1234 'International Tables Vol C Tables 4.2.6.8 and 6.1.1.4'

loop_
_geom_angle_atom_site_label_1
_geom_angle_atom_site_label_2
_geom_angle_atom_site_label_3
_geom_angle
_geom_angle_site_symmetry_1
_geom_angle_site_symmetry_3
_geom_angle_publ_flag
C36 Fe1 C44 129.93(12) . . ?
C36 Fe1 C45 112.36(11) . . ?
C37 Fe1 C36 40.44(13) . . ?
C37 Fe1 C38 40.76(12) . . ?
C37 Fe1 C39 68.36(13) . . ?
C37 Fe1 C40 68.09(13) . . ?
C37 Fe1 C44 165.03(12) . . ?
C37 Fe1 C45 126.75(12) . . ?
C38 Fe1 C36 68.07(12) . . ?
C38 Fe1 C39 40.57(12) . . ?
C38 Fe1 C40 67.84(12) . . ?
C38 Fe1 C44 154.13(12) . . ?
C38 Fe1 C45 160.67(12) . . ?
C39 Fe1 C36 67.97(12) . . ?
C39 Fe1 C40 40.11(12) . . ?
C39 Fe1 C44 122.15(12) . . ?
C39 Fe1 C45 158.70(12) . . ?
C40 Fe1 C36 40.49(12) . . ?
C40 Fe1 C44 112.10(12) . . ?
C40 Fe1 C45 125.99(11) . . ?
C41 Fe1 C36 122.26(13) . . ?
C41 Fe1 C37 106.05(13) . . ?
C41 Fe1 C38 121.61(12) . . ?
C41 Fe1 C39 158.26(12) . . ?
C41 Fe1 C40 159.21(12) . . ?
C41 Fe1 C43 68.67(12) . . ?
C41 Fe1 C44 68.18(12) . . ?
C41 Fe1 C45 40.59(11) . . ?
C42 Fe1 C36 154.17(13) . . ?
C42 Fe1 C37 116.89(13) . . ?
C42 Fe1 C38 102.48(13) . . ?
C42 Fe1 C39 121.24(12) . . ?
C42 Fe1 C40 159.79(12) . . ?
C42 Fe1 C41 40.94(12) . . ?
C42 Fe1 C43 40.84(12) . . ?
C42 Fe1 C44 68.49(12) . . ?
C42 Fe1 C45 68.42(11) . . ?
C43 Fe1 C36 164.97(13) . . ?
C43 Fe1 C37 151.71(13) . . ?
C43 Fe1 C38 116.73(12) . . ?
C43 Fe1 C39 105.76(12) . . ?
C43 Fe1 C40 126.13(13) . . ?
C43 Fe1 C44 40.79(11) . . ?
C43 Fe1 C45 68.22(11) . . ?
C44 Fe1 C45 40.12(11) . . ?
C63 S1 C64 103.97(14) . . ?
C34 C33 H33 120.1 . . ?
C34 C33 C66 119.9(3) . . ?
C66 C33 H33 120.1 . . ?
C33 C34 H34 119.3 . . ?
C33 C34 C35 121.5(3) . . ?
C35 C34 H34 119.3 . . ?
C56 C35 C34 120.3(2) . . ?
C56 C35 C64 122.5(2) . . ?
C64 C35 C34 117.3(3) . . ?
Fe1 C36 H36 126.6 . . ?
C37 C36 Fe1 69.37(17) . . ?
C37 C36 H36 126.1 . . ?
C37 C36 C40 107.7(3) . . ?
C40 C36 Fe1 69.51(17) . . ?
C40 C36 H36 126.1 . . ?
Fe1 C37 H37 125.6 . . ?
C36 C37 Fe1 70.18(17) . . ?
C36 C37 H37 126.1 . . ?
C36 C37 C38 107.8(3) . . ?
C38 C37 Fe1 69.69(17) . . ?
C38 C37 H37 126.1 . . ?
Fe1 C38 H38 126.2 . . ?
C37 C38 Fe1 69.56(16) . . ?
C37 C38 H38 126.1 . . ?
C39 C38 Fe1 69.74(17) . . ?
C39 C38 C37 107.9(3) . . ?
C39 C38 H38 126.1 . . ?
Fe1 C39 H39 125.9 . . ?
C38 C39 Fe1 69.69(16) . . ?
C38 C39 H39 126.0 . . ?
C40 C39 Fe1 70.00(16) . . ?
C40 C39 C38 108.0(3) . . ?
C40 C39 H39 126.0 . . ?
Fe1 C40 H40 126.0 . . ?
C36 C40 Fe1 70.01(17) . . ?
C36 C40 H40 125.7 . . ?
C39 C40 Fe1 69.88(16) . . ?
C39 C40 C36 108.5(3) . . ?
C39 C40 H40 125.7 . . ?
Fe1 C41 H41 124.9 . . ?
C42 C41 Fe1 69.33(16) . . ?
C42 C41 H41 125.7 . . ?
C42 C41 C45 108.5(3) . . ?
C45 C41 Fe1 71.67(15) . . ?
C45 C41 H41 125.7 . . ?
Fe1 C42 H42 125.9 . . ?
C41 C42 Fe1 69.74(17) . . ?
C41 C42 H42 126.0 . . ?
C43 C42 Fe1 69.89(17) . . ?
C43 C42 C41 107.9(3) . . ?
C43 C42 H42 126.0 . . ?
Fe1 C43 H43 125.9 . . ?
C42 C43 Fe1 69.27(17) . . ?
C42 C43 H43 126.1 . . ?
C42 C43 C44 107.8(3) . . ?
C44 C43 Fe1 70.29(16) . . ?
C44 C43 H43 126.1 . . ?
Fe1 C44 H44 125.8 . . ?
C43 C44 Fe1 68.93(17) . . ?
C43 C44 H44 125.7 . . ?
C45 C44 Fe1 71.14(16) . . ?
C45 C44 C43 108.7(3) . . ?
C45 C44 H44 125.7 . . ?
C41 C45 Fe1 67.73(15) . . ?
C41 C45 C46 124.4(2) . . ?
C44 C45 Fe1 68.74(15) . . ?
C44 C45 C41 107.0(2) . . ?
C44 C45 C46 127.7(2) . . ?
C46 C45 Fe1 136.78(19) . . ?
C47 C46 C45 117.0(2) . . ?
C54 C46 C45 123.3(2) . . ?
C54 C46 C47 119.6(2) . . ?
C46 C47 C48 121.5(2) . . ?
C49 C47 C46 120.5(2) . . ?
C49 C47 C48 117.9(2) . . ?
C47 C48 H48A 109.5 . . ?
C47 C48 H48B 109.5 . . ?
C47 C48 H48C 109.5 . . ?
H48A C48 H48B 109.5 . . ?
H48A C48 H48C 109.5 . . ?
H48B C48 H48C 109.5 . . ?
C47 C49 C50 120.7(2) . . ?
C47 C49 C51 118.8(2) . . ?
C51 C49 C50 120.5(2) . . ?
C49 C50 H50A 109.5 . . ?
C49 C50 H50B 109.5 . . ?
C49 C50 H50C 109.5 . . ?
H50A C50 H50B 109.5 . . ?
H50A C50 H50C 109.5 . . ?
H50B C50 H50C 109.5 . . ?
C49 C51 C56 119.5(2) . . ?
C52 C51 C49 121.9(2) . . ?
C52 C51 C56 118.2(2) . . ?
C51 C52 C53 121.8(2) . . ?
C51 C52 C54 118.8(2) . . ?
C54 C52 C53 119.4(2) . . ?
C52 C53 H53A 109.5 . . ?
C52 C53 H53B 109.5 . . ?
C52 C53 H53C 109.5 . . ?
H53A C53 H53B 109.5 . . ?
H53A C53 H53C 109.5 . . ?
H53B C53 H53C 109.5 . . ?
C46 C54 C52 120.2(2) . . ?
C46 C54 C55 122.6(2) . . ?
C52 C54 C55 117.2(2) . . ?
C54 C55 H55A 109.5 . . ?
C54 C55 H55B 109.5 . . ?
C54 C55 H55C 109.5 . . ?
H55A C55 H55B 109.5 . . ?
H55A C55 H55C 109.5 . . ?
H55B C55 H55C 109.5 . . ?
C35 C56 C51 119.9(2) . . ?
C35 C56 C57 122.8(3) . . ?
C57 C56 C51 117.3(2) . . ?
C56 C57 C58 120.0(3) . . ?
C56 C57 C63 122.5(3) . . ?
C58 C57 C63 117.5(3) . . ?
C57 C58 H58 119.5 . . ?
C59 C58 C57 120.9(3) . . ?
C59 C58 H58 119.5 . . ?
C58 C59 H59 119.9 . . ?
C58 C59 C60 120.1(3) . . ?
C60 C59 H59 119.9 . . ?
C59 C60 C61 118.6(3) . . ?
C62 C60 C59 121.4(3) . . ?
C62 C60 C61 119.9(3) . . ?
F1 C61 F2 107.6(3) . . ?
F1 C61 F3 106.8(3) . . ?
F1 C61 C60 111.5(3) . . ?
F2 C61 C60 110.8(3) . . ?
F3 C61 F2 106.6(2) . . ?
F3 C61 C60 113.2(3) . . ?
C60 C62 H62 120.5 . . ?
C60 C62 C63 118.9(3) . . ?
C63 C62 H62 120.5 . . ?
C57 C63 S1 123.9(2) . . ?
C62 C63 S1 115.3(2) . . ?
C62 C63 C57 120.9(3) . . ?
C35 C64 S1 124.1(2) . . ?
C65 C64 S1 114.9(2) . . ?
C65 C64 C35 121.0(2) . . ?
C64 C65 H65 120.5 . . ?
C66 C65 C64 119.0(3) . . ?
C66 C65 H65 120.5 . . ?
C33 C66 C67 118.6(3) . . ?
C65 C66 C33 121.4(3) . . ?
C65 C66 C67 120.0(3) . . ?
F4 C67 C66 110.8(2) . . ?
F5 C67 F4 107.5(2) . . ?
F5 C67 F6 107.4(2) . . ?
F5 C67 C66 112.8(2) . . ?
F6 C67 F4 106.7(2) . . ?
F6 C67 C66 111.4(2) . . ?
C2 C1 B1 120.0(2) . . ?
C6 C1 C2 115.5(2) . . ?
C6 C1 B1 123.4(2) . . ?
C1 C2 H2 118.7 . . ?
C3 C2 C1 122.6(3) . . ?
C3 C2 H2 118.7 . . ?
C2 C3 C8 118.0(3) . . ?
C4 C3 C2 120.6(2) . . ?
C4 C3 C8 121.3(3) . . ?
C3 C4 H4 120.8 . . ?
C3 C4 C5 118.3(2) . . ?
C5 C4 H4 120.8 . . ?
C4 C5 C7 119.0(2) . . ?
C6 C5 C4 120.4(2) . . ?
C6 C5 C7 120.5(2) . . ?
C1 C6 H6 118.7 . . ?
C5 C6 C1 122.6(2) . . ?
C5 C6 H6 118.7 . . ?
F18 C7 C5 112.5(2) . . ?
F19 C7 F18 105.4(2) . . ?
F19 C7 F22 105.9(3) . . ?
F19 C7 C5 113.8(2) . . ?
F22 C7 F18 105.5(2) . . ?
F22 C7 C5 113.0(2) . . ?
F10 C8 F11 106.6(2) . . ?
F10 C8 F12 106.0(2) . . ?
F10 C8 C3 113.6(3) . . ?
F11 C8 F12 105.0(2) . . ?
F11 C8 C3 112.2(2) . . ?
F12 C8 C3 112.8(2) . . ?
C10 C9 C14 116.5(2) . . ?
C10 C9 B1 121.1(2) . . ?
C14 C9 B1 122.2(2) . . ?
C9 C10 H10 119.0 . . ?
C11 C10 C9 122.0(3) . . ?
C11 C10 H10 119.0 . . ?
C10 C11 C12 120.8(3) . . ?
C10 C11 C16 120.4(3) . . ?
C12 C11 C16 118.8(2) . . ?
C11 C12 H12 120.9 . . ?
C11 C12 C13 118.2(2) . . ?
C13 C12 H12 120.9 . . ?
C12 C13 C14 120.6(3) . . ?
C12 C13 C15 118.2(2) . . ?
C14 C13 C15 121.2(2) . . ?
C9 C14 H14 119.0 . . ?
C13 C14 C9 121.9(3) . . ?
C13 C14 H14 119.0 . . ?
F7 C15 F26 105.5(2) . . ?
F7 C15 C13 112.0(2) . . ?
F8 C15 F7 106.8(2) . . ?
F8 C15 F26 106.3(2) . . ?
F8 C15 C13 113.3(2) . . ?
F26 C15 C13 112.5(2) . . ?
F21 C16 F23 103.8(3) . . ?
F21 C16 C11 113.0(3) . . ?
F23 C16 C11 111.6(3) . . ?
F24 C16 F21 105.9(3) . . ?
F24 C16 F23 107.8(3) . . ?
F24 C16 C11 114.1(2) . . ?
C18 C17 B1 121.4(2) . . ?
C22 C17 C18 115.7(2) . . ?
C22 C17 B1 121.5(2) . . ?
C17 C18 H18 118.7 . . ?
C19 C18 C17 122.5(2) . . ?
C19 C18 H18 118.7 . . ?
C18 C19 C20 120.5(3) . . ?
C18 C19 C24 120.5(2) . . ?
C20 C19 C24 119.0(2) . . ?
C19 C20 H20 120.9 . . ?
C21 C20 C19 118.1(3) . . ?
C21 C20 H20 120.9 . . ?
C20 C21 C22 120.7(3) . . ?
C20 C21 C23 120.7(3) . . ?
C22 C21 C23 118.4(3) . . ?
C17 C22 H22 118.8 . . ?
C21 C22 C17 122.4(3) . . ?
C21 C22 H22 118.8 . . ?
F14 C23 F16 105.6(2) . . ?
F14 C23 F20 106.8(3) . . ?
F14 C23 C21 113.6(3) . . ?
F16 C23 C21 111.9(3) . . ?
F20 C23 F16 105.2(3) . . ?
F20 C23 C21 113.1(2) . . ?
F25 C24 F28 106.0(2) . . ?
F25 C24 F29 106.0(2) . . ?
F25 C24 C19 113.0(2) . . ?
F28 C24 F29 105.6(2) . . ?
F28 C24 C19 113.0(2) . . ?
F29 C24 C19 112.6(2) . . ?
C26 C25 C30 115.9(2) . . ?
C26 C25 B1 123.0(2) . . ?
C30 C25 B1 120.8(2) . . ?
C25 C26 H26 118.7 . . ?
C27 C26 C25 122.6(3) . . ?
C27 C26 H26 118.7 . . ?
C26 C27 C28 120.3(3) . . ?
C26 C27 C32 119.8(3) . . ?
C28 C27 C32 119.9(2) . . ?
C27 C28 H28 120.7 . . ?
C29 C28 C27 118.6(3) . . ?
C29 C28 H28 120.7 . . ?
C28 C29 C30 120.7(3) . . ?
C28 C29 C31 118.7(2) . . ?
C30 C29 C31 120.6(3) . . ?
C25 C30 H30 119.1 . . ?
C29 C30 C25 121.9(3) . . ?
C29 C30 H30 119.1 . . ?
F9 C31 C29 111.4(2) . . ?
F15 C31 F9 106.3(2) . . ?
F15 C31 C29 112.4(2) . . ?
F30 C31 F9 105.5(2) . . ?
F30 C31 F15 106.9(2) . . ?
F30 C31 C29 113.7(2) . . ?
F13 C32 F17 105.6(3) . . ?
F13 C32 C27 113.0(2) . . ?
F17 C32 C27 111.9(2) . . ?
F27 C32 F13 106.4(2) . . ?
F27 C32 F17 106.1(2) . . ?
F27 C32 C27 113.2(2) . . ?
C9 B1 C1 113.1(2) . . ?
C17 B1 C1 100.3(2) . . ?
C17 B1 C9 114.7(2) . . ?
C17 B1 C25 112.7(2) . . ?
C25 B1 C1 112.4(2) . . ?
C25 B1 C9 104.0(2) . . ?

loop_
_geom_bond_atom_site_label_1
_geom_bond_atom_site_label_2
_geom_bond_distance
_geom_bond_site_symmetry_2
_geom_bond_publ_flag
Fe1 C36 2.051(3) . ?
Fe1 C37 2.040(3) . ?
Fe1 C38 2.042(3) . ?
Fe1 C39 2.043(3) . ?
Fe1 C40 2.044(3) . ?
Fe1 C41 2.032(3) . ?
Fe1 C42 2.027(3) . ?
Fe1 C43 2.035(3) . ?
Fe1 C44 2.053(3) . ?
Fe1 C45 2.084(3) . ?
S1 C63 1.701(3) . ?
S1 C64 1.704(3) . ?
F1 C61 1.324(4) . ?
F2 C61 1.341(4) . ?
F3 C61 1.329(4) . ?
F4 C67 1.337(3) . ?
F5 C67 1.323(3) . ?
F6 C67 1.333(3) . ?
C33 H33 0.9500 . ?
C33 C34 1.359(4) . ?
C33 C66 1.408(4) . ?
C34 H34 0.9500 . ?
C34 C35 1.424(4) . ?
C35 C56 1.412(4) . ?
C35 C64 1.421(4) . ?
C36 H36 0.9500 . ?
C36 C37 1.414(4) . ?
C36 C40 1.417(4) . ?
C37 H37 0.9500 . ?
C37 C38 1.422(4) . ?
C38 H38 0.9500 . ?
C38 C39 1.416(4) . ?
C39 H39 0.9500 . ?
C39 C40 1.402(4) . ?
C40 H40 0.9500 . ?
C41 H41 0.9500 . ?
C41 C42 1.419(4) . ?
C41 C45 1.429(4) . ?
C42 H42 0.9500 . ?
C42 C43 1.417(4) . ?
C43 H43 0.9500 . ?
C43 C44 1.424(4) . ?
C44 H44 0.9500 . ?
C44 C45 1.419(4) . ?
C45 C46 1.501(4) . ?
C46 C47 1.416(4) . ?
C46 C54 1.401(4) . ?
C47 C48 1.517(4) . ?
C47 C49 1.393(4) . ?
C48 H48A 0.9800 . ?
C48 H48B 0.9800 . ?
C48 H48C 0.9800 . ?
C49 C50 1.514(4) . ?
C49 C51 1.400(4) . ?
C50 H50A 0.9800 . ?
C50 H50B 0.9800 . ?
C50 H50C 0.9800 . ?
C51 C52 1.398(4) . ?
C51 C56 1.496(4) . ?
C52 C53 1.507(4) . ?
C52 C54 1.409(4) . ?
C53 H53A 0.9800 . ?
C53 H53B 0.9800 . ?
C53 H53C 0.9800 . ?
C54 C55 1.508(4) . ?
C55 H55A 0.9800 . ?
C55 H55B 0.9800 . ?
C55 H55C 0.9800 . ?
C56 C57 1.420(4) . ?
C57 C58 1.422(4) . ?
C57 C63 1.422(4) . ?
C58 H58 0.9500 . ?
C58 C59 1.367(4) . ?
C59 H59 0.9500 . ?
C59 C60 1.411(4) . ?
C60 C61 1.506(4) . ?
C60 C62 1.362(4) . ?
C62 H62 0.9500 . ?
C62 C63 1.416(4) . ?
C64 C65 1.407(4) . ?
C65 H65 0.9500 . ?
C65 C66 1.371(4) . ?
C66 C67 1.501(4) . ?
F7 C15 1.343(3) . ?
F8 C15 1.332(3) . ?
F9 C31 1.345(3) . ?
F10 C8 1.336(3) . ?
F11 C8 1.340(3) . ?
F12 C8 1.352(4) . ?
F13 C32 1.339(4) . ?
F14 C23 1.330(4) . ?
F15 C31 1.330(3) . ?
F16 C23 1.346(4) . ?
F17 C32 1.346(3) . ?
F18 C7 1.334(3) . ?
F19 C7 1.323(3) . ?
F20 C23 1.333(4) . ?
F21 C16 1.329(4) . ?
F22 C7 1.331(3) . ?
F23 C16 1.331(4) . ?
F24 C16 1.307(4) . ?
F25 C24 1.343(3) . ?
F26 C15 1.346(3) . ?
F27 C32 1.332(3) . ?
F28 C24 1.345(3) . ?
F29 C24 1.350(3) . ?
F30 C31 1.327(3) . ?
C1 C2 1.398(4) . ?
C1 C6 1.398(4) . ?
C1 B1 1.639(4) . ?
C2 H2 0.9500 . ?
C2 C3 1.389(4) . ?
C3 C4 1.381(4) . ?
C3 C8 1.490(4) . ?
C4 H4 0.9500 . ?
C4 C5 1.391(4) . ?
C5 C6 1.389(4) . ?
C5 C7 1.491(4) . ?
C6 H6 0.9500 . ?
C9 C10 1.397(4) . ?
C9 C14 1.398(4) . ?
C9 B1 1.637(4) . ?
C10 H10 0.9500 . ?
C10 C11 1.386(4) . ?
C11 C12 1.390(4) . ?
C11 C16 1.495(4) . ?
C12 H12 0.9500 . ?
C12 C13 1.392(4) . ?
C13 C14 1.393(4) . ?
C13 C15 1.491(4) . ?
C14 H14 0.9500 . ?
C17 C18 1.404(4) . ?
C17 C22 1.395(4) . ?
C17 B1 1.628(4) . ?
C18 H18 0.9500 . ?
C18 C19 1.383(4) . ?
C19 C20 1.400(4) . ?
C19 C24 1.483(4) . ?
C20 H20 0.9500 . ?
C20 C21 1.381(4) . ?
C21 C22 1.395(4) . ?
C21 C23 1.482(4) . ?
C22 H22 0.9500 . ?
C25 C26 1.399(4) . ?
C25 C30 1.409(4) . ?
C25 B1 1.632(4) . ?
C26 H26 0.9500 . ?
C26 C27 1.387(4) . ?
C27 C28 1.389(4) . ?
C27 C32 1.489(4) . ?
C28 H28 0.9500 . ?
C28 C29 1.389(4) . ?
C29 C30 1.389(4) . ?
C29 C31 1.493(4) . ?
C30 H30 0.9500 . ?

loop_
_geom_torsion_atom_site_label_1
_geom_torsion_atom_site_label_2
_geom_torsion_atom_site_label_3
_geom_torsion_atom_site_label_4
_geom_torsion
_geom_torsion_site_symmetry_1
_geom_torsion_site_symmetry_2
_geom_torsion_site_symmetry_3
_geom_torsion_site_symmetry_4
_geom_torsion_publ_flag
Fe1 C36 C37 C38 59.8(2) . . . . ?
Fe1 C36 C40 C39 -59.5(2) . . . . ?
Fe1 C37 C38 C39 59.4(2) . . . . ?
Fe1 C38 C39 C40 59.7(2) . . . . ?
Fe1 C39 C40 C36 59.5(2) . . . . ?
Fe1 C41 C42 C43 -59.7(2) . . . . ?
Fe1 C41 C45 C44 57.65(19) . . . . ?
Fe1 C41 C45 C46 -132.4(3) . . . . ?
Fe1 C42 C43 C44 -60.0(2) . . . . ?
Fe1 C43 C44 C45 -60.27(19) . . . . ?
Fe1 C44 C45 C41 -57.03(19) . . . . ?
Fe1 C44 C45 C46 133.4(3) . . . . ?
Fe1 C45 C46 C47 -140.0(2) . . . . ?
Fe1 C45 C46 C54 42.7(4) . . . . ?
S1 C64 C65 C66 -177.0(2) . . . . ?
C33 C34 C35 C56 -178.9(2) . . . . ?
C33 C34 C35 C64 1.1(4) . . . . ?
C33 C66 C67 F4 -55.6(3) . . . . ?
C33 C66 C67 F5 -176.1(2) . . . . ?
C33 C66 C67 F6 62.9(3) . . . . ?
C34 C33 C66 C65 -0.3(4) . . . . ?
C34 C33 C66 C67 -179.3(2) . . . . ?
C34 C35 C56 C51 -0.9(4) . . . . ?
C34 C35 C56 C57 -179.8(2) . . . . ?
C34 C35 C64 S1 176.2(2) . . . . ?
C34 C35 C64 C65 -1.4(4) . . . . ?
C35 C56 C57 C58 -176.5(2) . . . . ?
C35 C56 C57 C63 4.5(4) . . . . ?
C35 C64 C65 C66 0.8(4) . . . . ?
C36 C37 C38 Fe1 -60.1(2) . . . . ?
C36 C37 C38 C39 -0.7(3) . . . . ?
C37 C36 C40 Fe1 59.0(2) . . . . ?
C37 C36 C40 C39 -0.4(3) . . . . ?
C37 C38 C39 Fe1 -59.3(2) . . . . ?
C37 C38 C39 C40 0.4(3) . . . . ?
C38 C39 C40 Fe1 -59.5(2) . . . . ?
C38 C39 C40 C36 0.0(3) . . . . ?
C40 C36 C37 Fe1 -59.1(2) . . . . ?
C40 C36 C37 C38 0.7(3) . . . . ?
C41 C42 C43 Fe1 59.6(2) . . . . ?
C41 C42 C43 C44 -0.4(3) . . . . ?
C41 C45 C46 C47 -46.7(4) . . . . ?
C41 C45 C46 C54 136.0(3) . . . . ?
C42 C41 C45 Fe1 -59.78(19) . . . . ?
C42 C41 C45 C44 -2.1(3) . . . . ?
C42 C41 C45 C46 167.8(2) . . . . ?
C42 C43 C44 Fe1 59.3(2) . . . . ?
C42 C43 C44 C45 -0.9(3) . . . . ?
C43 C44 C45 Fe1 58.91(19) . . . . ?
C43 C44 C45 C41 1.9(3) . . . . ?
C43 C44 C45 C46 -167.7(3) . . . . ?
C44 C45 C46 C47 121.2(3) . . . . ?
C44 C45 C46 C54 -56.1(4) . . . . ?
C45 C41 C42 Fe1 61.25(19) . . . . ?
C45 C41 C42 C43 1.6(3) . . . . ?
C45 C46 C47 C48 -8.3(4) . . . . ?
C45 C46 C47 C49 176.4(2) . . . . ?
C45 C46 C54 C52 179.9(3) . . . . ?
C45 C46 C54 C55 1.7(4) . . . . ?
C46 C47 C49 C50 -174.4(3) . . . . ?
C46 C47 C49 C51 6.1(4) . . . . ?
C47 C46 C54 C52 2.7(4) . . . . ?
C47 C46 C54 C55 -175.5(3) . . . . ?
C47 C49 C51 C52 -2.8(4) . . . . ?
C47 C49 C51 C56 169.6(3) . . . . ?
C48 C47 C49 C50 10.2(4) . . . . ?
C48 C47 C49 C51 -169.2(3) . . . . ?
C49 C51 C52 C53 -178.9(3) . . . . ?
C49 C51 C52 C54 -0.5(4) . . . . ?
C49 C51 C56 C35 82.6(3) . . . . ?
C49 C51 C56 C57 -98.5(3) . . . . ?
C50 C49 C51 C52 177.7(3) . . . . ?
C50 C49 C51 C56 -9.9(4) . . . . ?
C51 C52 C54 C46 0.6(4) . . . . ?
C51 C52 C54 C55 178.9(3) . . . . ?
C51 C56 C57 C58 4.6(4) . . . . ?
C51 C56 C57 C63 -174.4(2) . . . . ?
C52 C51 C56 C35 -104.7(3) . . . . ?
C52 C51 C56 C57 74.2(3) . . . . ?
C53 C52 C54 C46 179.0(3) . . . . ?
C53 C52 C54 C55 -2.7(4) . . . . ?
C54 C46 C47 C48 169.1(3) . . . . ?
C54 C46 C47 C49 -6.1(4) . . . . ?
C56 C35 C64 S1 -3.8(4) . . . . ?
C56 C35 C64 C65 178.6(2) . . . . ?
C56 C51 C52 C53 8.6(4) . . . . ?
C56 C51 C52 C54 -173.0(3) . . . . ?
C56 C57 C58 C59 -175.7(3) . . . . ?
C56 C57 C63 S1 -5.5(4) . . . . ?
C56 C57 C63 C62 174.1(2) . . . . ?
C57 C58 C59 C60 0.9(4) . . . . ?
C58 C57 C63 S1 175.5(2) . . . . ?
C58 C57 C63 C62 -4.9(4) . . . . ?
C58 C59 C60 C61 178.1(3) . . . . ?
C58 C59 C60 C62 -3.9(4) . . . . ?
C59 C60 C61 F1 75.7(4) . . . . ?
C59 C60 C61 F2 -44.1(4) . . . . ?
C59 C60 C61 F3 -163.8(3) . . . . ?
C59 C60 C62 C63 2.3(4) . . . . ?
C60 C62 C63 S1 -178.2(2) . . . . ?
C60 C62 C63 C57 2.1(4) . . . . ?
C61 C60 C62 C63 -179.7(3) . . . . ?
C62 C60 C61 F1 -102.4(3) . . . . ?
C62 C60 C61 F2 137.8(3) . . . . ?
C62 C60 C61 F3 18.2(4) . . . . ?
C63 S1 C64 C35 2.5(3) . . . . ?
C63 S1 C64 C65 -179.79(19) . . . . ?
C63 C57 C58 C59 3.3(4) . . . . ?
C64 S1 C63 C57 2.0(3) . . . . ?
C64 S1 C63 C62 -177.6(2) . . . . ?
C64 C35 C56 C51 179.1(2) . . . . ?
C64 C35 C56 C57 0.2(4) . . . . ?
C64 C65 C66 C33 0.0(4) . . . . ?
C64 C65 C66 C67 179.0(2) . . . . ?
C65 C66 C67 F4 125.3(3) . . . . ?
C65 C66 C67 F5 4.8(4) . . . . ?
C65 C66 C67 F6 -116.1(3) . . . . ?
C66 C33 C34 C35 -0.3(4) . . . . ?
C1 C2 C3 C4 2.0(4) . . . . ?
C1 C2 C3 C8 -175.7(3) . . . . ?
C2 C1 C6 C5 -0.6(4) . . . . ?
C2 C1 B1 C9 162.7(2) . . . . ?
C2 C1 B1 C17 -74.6(3) . . . . ?
C2 C1 B1 C25 45.3(3) . . . . ?
C2 C3 C4 C5 -1.8(4) . . . . ?
C2 C3 C8 F10 177.6(2) . . . . ?
C2 C3 C8 F11 56.6(4) . . . . ?
C2 C3 C8 F12 -61.8(3) . . . . ?
C3 C4 C5 C6 0.5(4) . . . . ?
C3 C4 C5 C7 -176.3(3) . . . . ?
C4 C3 C8 F10 -0.1(4) . . . . ?
C4 C3 C8 F11 -121.1(3) . . . . ?
C4 C3 C8 F12 120.5(3) . . . . ?
C4 C5 C6 C1 0.7(4) . . . . ?
C4 C5 C7 F18 46.1(4) . . . . ?
C4 C5 C7 F19 165.9(3) . . . . ?
C4 C5 C7 F22 -73.2(3) . . . . ?
C6 C1 C2 C3 -0.7(4) . . . . ?
C6 C1 B1 C9 -30.0(3) . . . . ?
C6 C1 B1 C17 92.6(3) . . . . ?
C6 C1 B1 C25 -147.4(2) . . . . ?
C6 C5 C7 F18 -130.7(3) . . . . ?
C6 C5 C7 F19 -10.9(4) . . . . ?
C6 C5 C7 F22 110.0(3) . . . . ?
C7 C5 C6 C1 177.5(2) . . . . ?
C8 C3 C4 C5 175.9(3) . . . . ?
C9 C10 C11 C12 0.8(4) . . . . ?
C9 C10 C11 C16 -179.7(3) . . . . ?
C10 C9 C14 C13 1.1(4) . . . . ?
C10 C9 B1 C1 -39.1(3) . . . . ?
C10 C9 B1 C17 -153.3(2) . . . . ?
C10 C9 B1 C25 83.2(3) . . . . ?
C10 C11 C12 C13 0.7(4) . . . . ?
C10 C11 C16 F21 126.9(3) . . . . ?
C10 C11 C16 F23 -116.6(3) . . . . ?
C10 C11 C16 F24 5.9(4) . . . . ?
C11 C12 C13 C14 -1.2(4) . . . . ?
C11 C12 C13 C15 178.3(2) . . . . ?
C12 C11 C16 F21 -53.5(4) . . . . ?
C12 C11 C16 F23 63.0(4) . . . . ?
C12 C11 C16 F24 -174.5(3) . . . . ?
C12 C13 C14 C9 0.3(4) . . . . ?
C12 C13 C15 F7 -73.4(3) . . . . ?
C12 C13 C15 F8 165.7(2) . . . . ?
C12 C13 C15 F26 45.1(3) . . . . ?
C14 C9 C10 C11 -1.6(4) . . . . ?
C14 C9 B1 C1 146.8(2) . . . . ?
C14 C9 B1 C17 32.5(4) . . . . ?
C14 C9 B1 C25 -91.0(3) . . . . ?
C14 C13 C15 F7 106.1(3) . . . . ?
C14 C13 C15 F8 -14.8(4) . . . . ?
C14 C13 C15 F26 -135.3(3) . . . . ?
C15 C13 C14 C9 -179.2(2) . . . . ?
C16 C11 C12 C13 -178.9(3) . . . . ?
C17 C18 C19 C20 0.7(4) . . . . ?
C17 C18 C19 C24 -177.7(2) . . . . ?
C18 C17 C22 C21 2.0(4) . . . . ?
C18 C17 B1 C1 -80.0(3) . . . . ?
C18 C17 B1 C9 41.5(3) . . . . ?
C18 C17 B1 C25 160.3(2) . . . . ?
C18 C19 C20 C21 0.7(4) . . . . ?
C18 C19 C24 F25 144.4(3) . . . . ?
C18 C19 C24 F28 24.1(4) . . . . ?
C18 C19 C24 F29 -95.5(3) . . . . ?
C19 C20 C21 C22 -0.7(4) . . . . ?
C19 C20 C21 C23 -175.4(3) . . . . ?
C20 C19 C24 F25 -34.0(4) . . . . ?
C20 C19 C24 F28 -154.3(2) . . . . ?
C20 C19 C24 F29 86.0(3) . . . . ?
C20 C21 C22 C17 -0.7(4) . . . . ?
C20 C21 C23 F14 -16.4(4) . . . . ?
C20 C21 C23 F16 103.1(3) . . . . ?
C20 C21 C23 F20 -138.3(3) . . . . ?
C22 C17 C18 C19 -2.0(4) . . . . ?
C22 C17 B1 C1 86.0(3) . . . . ?
C22 C17 B1 C9 -152.5(2) . . . . ?
C22 C17 B1 C25 -33.8(3) . . . . ?
C22 C21 C23 F14 168.8(3) . . . . ?
C22 C21 C23 F16 -71.8(4) . . . . ?
C22 C21 C23 F20 46.9(4) . . . . ?
C23 C21 C22 C17 174.1(3) . . . . ?
C24 C19 C20 C21 179.1(3) . . . . ?
C25 C26 C27 C28 -0.9(4) . . . . ?
C25 C26 C27 C32 -179.9(2) . . . . ?
C26 C25 C30 C29 -0.1(4) . . . . ?
C26 C25 B1 C1 28.9(3) . . . . ?
C26 C25 B1 C9 -93.7(3) . . . . ?
C26 C25 B1 C17 141.4(2) . . . . ?
C26 C27 C28 C29 0.4(4) . . . . ?
C26 C27 C32 F13 -27.0(4) . . . . ?
C26 C27 C32 F17 92.1(3) . . . . ?
C26 C27 C32 F27 -148.0(2) . . . . ?
C27 C28 C29 C30 0.1(4) . . . . ?
C27 C28 C29 C31 179.3(2) . . . . ?
C28 C27 C32 F13 154.0(2) . . . . ?
C28 C27 C32 F17 -86.9(3) . . . . ?
C28 C27 C32 F27 33.0(4) . . . . ?
C28 C29 C30 C25 -0.3(4) . . . . ?
C28 C29 C31 F9 49.2(3) . . . . ?
C28 C29 C31 F15 -70.1(3) . . . . ?
C28 C29 C31 F30 168.2(2) . . . . ?
C30 C25 C26 C27 0.7(4) . . . . ?
C30 C25 B1 C1 -157.0(2) . . . . ?
C30 C25 B1 C9 80.4(3) . . . . ?
C30 C25 B1 C17 -44.5(3) . . . . ?
C30 C29 C31 F9 -131.6(3) . . . . ?
C30 C29 C31 F15 109.1(3) . . . . ?
C30 C29 C31 F30 -12.5(4) . . . . ?
C31 C29 C30 C25 -179.5(2) . . . . ?
C32 C27 C28 C29 179.4(2) . . . . ?
B1 C1 C2 C3 167.5(2) . . . . ?
B1 C1 C6 C5 -168.4(2) . . . . ?
B1 C9 C10 C11 -176.1(2) . . . . ?
B1 C9 C14 C13 175.5(2) . . . . ?
B1 C17 C18 C19 164.8(2) . . . . ?
B1 C17 C22 C21 -164.7(3) . . . . ?
B1 C25 C26 C27 175.1(2) . . . . ?
B1 C25 C30 C29 -174.6(2) . . . . ?
